data_7126308
loop_
_publ_author_name
'Deka, Jugal Kishore Rai'
'Sahariah, Biswajit'
'Baruah, Kalpita'
'Bar, Arun Kumar'
'Sarma, Bani Kanta'

_publ_section_title
;
 Conformational control of N-methyl-N,N'-diacylhydrazines by noncovalent
 carbon bonding in solution.
;
_journal_issue 36
_journal_name_full 'Chemical communications (Cambridge, England)'
_journal_page_first 4874
_journal_page_last 4877
_journal_paper_doi 10.1039/d0cc00943a
_journal_volume 56
_journal_year 2020
_chemical_formula_moiety 'C10 H11 N3 O4, H2 O'
_chemical_formula_sum 'C10 H13 N3 O5'
_chemical_formula_weight 255.23
_space_group_crystal_system triclinic
_space_group_IT_number 2
_space_group_name_Hall '-P 1'
_space_group_name_H-M_alt 'P -1'
_atom_sites_solution_hydrogens difmap
_atom_sites_solution_primary dual
_audit_creation_date 2019-10-28
_audit_creation_method
;
Olex2 1.2
(compiled 2018.05.29 svn.r3508 for OlexSys, GUI svn.r5506)
;
_audit_update_record
;
2019-10-28 deposited with the CCDC.	2020-03-30 downloaded from the CCDC.
;
_cell_angle_alpha 76.262(3)
_cell_angle_beta 80.534(3)
_cell_angle_gamma 62.981(3)
_cell_formula_units_Z 2
_cell_length_a 6.7495(7)
_cell_length_b 7.1820(7)
_cell_length_c 14.8256(13)
_cell_measurement_reflns_used 7008
_cell_measurement_temperature 298(2)
_cell_measurement_theta_max 26.38
_cell_measurement_theta_min 2.83
_cell_volume 620.58(11)
_computing_cell_refinement 'Bruker SAINT'
_computing_data_collection 'Bruker APEX2'
_computing_data_reduction 'Bruker SAINT'
_computing_molecular_graphics 'Olex2 (Dolomanov et al., 2009)'
_computing_publication_material 'Olex2 (Dolomanov et al., 2009)'
_computing_structure_refinement 'ShelXL (Sheldrick, 2015)'
_computing_structure_solution 'ShelXT (Sheldrick, 2015)'
_diffrn_ambient_temperature 297.93
_diffrn_measured_fraction_theta_full 0.997
_diffrn_measured_fraction_theta_max 0.997
_diffrn_measurement_device_type 'Bruker APEX-II CCD'
_diffrn_measurement_method '\f and \w scans'
_diffrn_radiation_type MoK\a
_diffrn_radiation_wavelength 0.71073
_diffrn_reflns_av_R_equivalents 0.0292
_diffrn_reflns_av_unetI/netI 0.0188
_diffrn_reflns_Laue_measured_fraction_full 0.997
_diffrn_reflns_Laue_measured_fraction_max 0.997
_diffrn_reflns_limit_h_max 8
_diffrn_reflns_limit_h_min -8
_diffrn_reflns_limit_k_max 8
_diffrn_reflns_limit_k_min -8
_diffrn_reflns_limit_l_max 18
_diffrn_reflns_limit_l_min -18
_diffrn_reflns_number 16668
_diffrn_reflns_point_group_measured_fraction_full 0.997
_diffrn_reflns_point_group_measured_fraction_max 0.997
_diffrn_reflns_theta_full 25.242
_diffrn_reflns_theta_max 26.022
_diffrn_reflns_theta_min 2.835
_diffrn_source X-ray
_exptl_absorpt_coefficient_mu 0.111
_exptl_absorpt_correction_T_max 0.977
_exptl_absorpt_correction_T_min 0.969
_exptl_absorpt_correction_type multi-scan
_exptl_absorpt_process_details SADABS
_exptl_crystal_colour colourless
_exptl_crystal_density_diffrn 1.366
_exptl_crystal_description Block
_exptl_crystal_F_000 268
_exptl_crystal_size_max 0.257
_exptl_crystal_size_mid 0.224
_exptl_crystal_size_min 0.186
_refine_diff_density_max 0.174
_refine_diff_density_min -0.200
_refine_diff_density_rms 0.035
_refine_ls_extinction_method none
_refine_ls_goodness_of_fit_ref 1.071
_refine_ls_hydrogen_treatment refall
_refine_ls_matrix_type full
_refine_ls_number_parameters 230
_refine_ls_number_reflns 2438
_refine_ls_number_restraints 0
_refine_ls_restrained_S_all 1.071
_refine_ls_R_factor_all 0.0733
_refine_ls_R_factor_gt 0.0550
_refine_ls_shift/su_max 0.000
_refine_ls_shift/su_mean 0.000
_refine_ls_structure_factor_coef Fsqd
_refine_ls_weighting_details 'w=1/[\s^2^(Fo^2^)+(0.0536P)^2^+0.3300P] where P=(Fo^2^+2Fc^2^)/3'
_refine_ls_weighting_scheme calc
_refine_ls_wR_factor_gt 0.1378
_refine_ls_wR_factor_ref 0.1526
_reflns_Friedel_coverage 0.000
_reflns_number_gt 1864
_reflns_number_total 2438
_reflns_threshold_expression 'I > 2\s(I)'
_cod_data_source_file d0cc00943a2.cif
_cod_data_source_block NO2Ph-NH_NMe-Me
_cod_depositor_comments
;
The following automatic conversions were performed:

data item '_exptl_absorpt_correction_type' value 'Multi-scan' was
changed to 'multi-scan' in accordance with the
/home/data/users/saulius/crontab/automatic-downloads/rss-feeds/RSC/lib/dictionaries/cif_core.dic
dictionary named 'cif_core.dic' version 2.4.2 last updated on
2011-04-26.

Automatic conversion script
Id: cif_fix_values 7556 2019-12-06 15:28:31Z antanas 

 Adding full bibliography for 7126305--7126311.cif.
;
_cod_database_code 7126308
_shelx_shelxl_version_number 2018/3
_shelx_space_group_comment
;
The symmetry employed for this shelxl refinement is uniquely defined
by the following loop, which should always be used as a source of
symmetry information in preference to the above space-group names.
They are only intended as comments.
;
_shelx_estimated_absorpt_t_max 0.990
_shelx_estimated_absorpt_t_min 0.978
_olex2_refinement_description
;
1. Uiso/Uaniso restraints and constraints
Uanis(O1A) = Uanis(O1B)
Uanis(N1B) = Uanis(C1B)
2. Others
 Fixed Sof: O1B(0.5) N1B(0.5) C1A(0.5) C1B(0.5) N1A(0.5) O1A(0.5)
;
_olex2_submission_special_instructions 'No special instructions were received'

loop_
_space_group_symop_operation_xyz
'x, y, z'
'-x, -y, -z'

loop_
_atom_site_label
_atom_site_type_symbol
_atom_site_fract_x
_atom_site_fract_y
_atom_site_fract_z
_atom_site_U_iso_or_equiv
_atom_site_adp_type
_atom_site_occupancy
_atom_site_site_symmetry_order
_atom_site_calc_flag
_atom_site_refinement_flags_posn
_atom_site_refinement_flags_adp
_atom_site_refinement_flags_occupancy
_atom_site_disorder_assembly
_atom_site_disorder_group
O3 O 0.1260(3) 0.8613(3) 0.37104(13) 0.0812(6) Uani 1 1 d . . . . .
O1 O 0.9346(3) 0.5906(4) 0.70066(12) 0.0866(7) Uani 1 1 d . . . . .
N2 N 0.3139(4) 0.8485(3) 0.36716(14) 0.0617(6) Uani 1 1 d . . . . .
O2 O 0.4195(4) 0.8802(4) 0.29514(13) 0.0999(8) Uani 1 1 d . . . . .
C8 C 0.3000(4) 0.7724(3) 0.53705(15) 0.0476(5) Uani 1 1 d . . . . .
C9 C 0.4016(4) 0.7129(4) 0.61964(15) 0.0486(5) Uani 1 1 d . . . . .
C4 C 0.6241(3) 0.6697(3) 0.61847(14) 0.0432(5) Uani 1 1 d . . . . .
C5 C 0.7423(4) 0.6906(3) 0.53372(15) 0.0469(5) Uani 1 1 d . . . . .
C7 C 0.4233(3) 0.7878(3) 0.45472(13) 0.0448(5) Uani 1 1 d . . . . .
C6 C 0.6427(4) 0.7496(3) 0.45118(15) 0.0495(5) Uani 1 1 d . . . . .
C3 C 0.7499(4) 0.5969(4) 0.70419(15) 0.0574(6) Uani 1 1 d . . . . .
O1B O 0.877(7) 0.337(7) 0.993(2) 0.086(4) Uani 0.5 1 d . . P . .
C2 C 0.6241(7) 0.7294(6) 0.9166(3) 0.0794(9) Uani 1 1 d . . . . .
C1 C 0.9134(9) 0.1693(6) 0.8645(3) 0.0979(13) Uani 1 1 d . . . . .
N1B N 0.7825(7) 0.3988(8) 0.8578(3) 0.0551(9) Uani 0.5 1 d . . P . .
C1A C 0.7498(9) 0.5037(10) 0.9307(4) 0.0566(14) Uani 0.5 1 d . . P . .
O4 O 0.2455(4) 0.5127(6) 0.83042(16) 0.1126(11) Uani 1 1 d . . . . .
C1B C 0.7073(8) 0.5501(9) 0.8695(3) 0.0551(9) Uani 0.5 1 d . . P . .
N1A N 0.8224(11) 0.3675(13) 0.9143(5) 0.0931(18) Uani 0.5 1 d . . P . .
O1A O 0.855(7) 0.378(7) 1.007(2) 0.086(4) Uani 0.5 1 d . . P . .
N1 N 0.6477(4) 0.5380(4) 0.78295(13) 0.0768(8) Uani 1 1 d . . . . .
H4A H 0.175(7) 0.582(7) 0.879(3) 0.144(17) Uiso 1 1 d . . . . .
H4B H 0.144(8) 0.519(7) 0.807(3) 0.151(17) Uiso 1 1 d . . . . .
H5 H 0.892(4) 0.665(4) 0.5339(16) 0.058(6) Uiso 1 1 d . . . . .
H6 H 0.723(4) 0.766(4) 0.3954(18) 0.065(7) Uiso 1 1 d . . . . .
H9 H 0.311(4) 0.704(4) 0.6753(17) 0.056(6) Uiso 1 1 d . . . . .
H8 H 0.144(4) 0.801(4) 0.5391(17) 0.064(7) Uiso 1 1 d . . . . .
H1 H 0.521(5) 0.530(5) 0.787(2) 0.098(10) Uiso 1 1 d . . . . .
H2A H 0.658(7) 0.827(7) 0.864(3) 0.150(16) Uiso 1 1 d . . . . .
H2B H 0.486(8) 0.768(7) 0.922(3) 0.152(19) Uiso 1 1 d . . . . .
H1A H 0.986(10) 0.163(9) 0.810(4) 0.20(3) Uiso 1 1 d . . . . .
H1B H 0.983(7) 0.069(7) 0.912(3) 0.146(16) Uiso 1 1 d . . . . .
H1C H 0.769(10) 0.159(9) 0.863(4) 0.21(3) Uiso 1 1 d . . . . .
H2C H 0.667(9) 0.719(9) 0.970(4) 0.20(2) Uiso 1 1 d . . . . .

loop_
_atom_site_aniso_label
_atom_site_aniso_U_11
_atom_site_aniso_U_22
_atom_site_aniso_U_33
_atom_site_aniso_U_23
_atom_site_aniso_U_13
_atom_site_aniso_U_12
O3 0.0713(12) 0.0999(15) 0.0681(12) -0.0174(10) -0.0291(9) -0.0246(11)
O1 0.0675(11) 0.163(2) 0.0544(10) -0.0074(11) -0.0113(8) -0.0748(13)
N2 0.0754(14) 0.0565(12) 0.0455(12) -0.0098(9) -0.0151(10) -0.0181(10)
O2 0.1093(17) 0.143(2) 0.0420(11) -0.0043(11) -0.0121(10) -0.0534(15)
C8 0.0457(11) 0.0493(12) 0.0484(12) -0.0032(9) -0.0111(9) -0.0212(10)
C9 0.0483(11) 0.0618(13) 0.0401(11) -0.0038(9) -0.0041(9) -0.0299(10)
C4 0.0460(10) 0.0483(11) 0.0404(11) -0.0058(8) -0.0063(8) -0.0247(9)
C5 0.0457(11) 0.0525(12) 0.0474(12) -0.0119(9) -0.0006(9) -0.0249(10)
C7 0.0564(12) 0.0376(10) 0.0398(11) -0.0058(8) -0.0116(9) -0.0179(9)
C6 0.0588(13) 0.0490(12) 0.0396(11) -0.0100(9) 0.0032(9) -0.0237(10)
C3 0.0542(12) 0.0875(17) 0.0439(12) -0.0060(11) -0.0089(9) -0.0432(12)
O1B 0.119(7) 0.132(12) 0.034(8) 0.002(5) -0.030(6) -0.077(8)
C2 0.089(2) 0.093(2) 0.0649(19) -0.0201(17) -0.0074(16) -0.0437(19)
C1 0.139(4) 0.074(2) 0.070(2) -0.0050(17) -0.042(2) -0.030(2)
N1B 0.067(2) 0.080(2) 0.0266(14) -0.0024(18) -0.0206(14) -0.036(2)
C1A 0.059(3) 0.068(4) 0.063(4) -0.024(3) 0.011(3) -0.043(3)
O4 0.0884(15) 0.239(3) 0.0519(12) -0.0229(16) 0.0012(11) -0.111(2)
C1B 0.067(2) 0.080(2) 0.0266(14) -0.0024(18) -0.0206(14) -0.036(2)
N1A 0.096(4) 0.133(6) 0.076(4) 0.005(4) -0.014(3) -0.080(5)
O1A 0.119(7) 0.132(12) 0.034(8) 0.002(5) -0.030(6) -0.077(8)
N1 0.0684(13) 0.142(2) 0.0387(11) 0.0101(11) -0.0175(9) -0.0694(15)

loop_
_atom_type_symbol
_atom_type_description
_atom_type_scat_dispersion_real
_atom_type_scat_dispersion_imag
_atom_type_scat_source
C C 0.0033 0.0016 'International Tables Vol C Tables 4.2.6.8 and 6.1.1.4'
H H 0.0000 0.0000 'International Tables Vol C Tables 4.2.6.8 and 6.1.1.4'
N N 0.0061 0.0033 'International Tables Vol C Tables 4.2.6.8 and 6.1.1.4'
O O 0.0106 0.0060 'International Tables Vol C Tables 4.2.6.8 and 6.1.1.4'

loop_
_geom_angle_atom_site_label_1
_geom_angle_atom_site_label_2
_geom_angle_atom_site_label_3
_geom_angle
_geom_angle_site_symmetry_1
_geom_angle_site_symmetry_3
_geom_angle_publ_flag
O3 N2 C7 118.6(2) . . ?
O2 N2 O3 124.2(2) . . ?
O2 N2 C7 117.2(2) . . ?
C7 C8 C9 118.8(2) . . ?
C8 C9 C4 120.2(2) . . ?
C9 C4 C5 119.32(19) . . ?
C9 C4 C3 123.90(18) . . ?
C5 C4 C3 116.77(18) . . ?
C6 C5 C4 120.9(2) . . ?
C8 C7 N2 118.23(19) . . ?
C8 C7 C6 122.47(19) . . ?
C6 C7 N2 119.29(19) . . ?
C7 C6 C5 118.3(2) . . ?
O1 C3 C4 121.3(2) . . ?
O1 C3 N1 123.1(2) . . ?
N1 C3 C4 115.64(18) . . ?
N1A O1B C1A 42.9(14) . . ?
C1A C2 C1B 37.8(3) . . ?
N1B C1 N1A 32.9(2) . . ?
C1A N1B C1 123.2(4) . . ?
C1A N1B N1 111.2(4) . . ?
C1B N1B C1 165.1(5) . . ?
C1B N1B C1A 42.1(4) . . ?
C1B N1B N1 69.9(4) . . ?
N1A N1B C1 81.3(7) . . ?
N1A N1B C1A 41.9(6) . . ?
N1A N1B C1B 83.9(7) . . ?
N1A N1B N1 152.6(8) . . ?
N1 N1B C1 125.0(4) . . ?
O1B C1A C2 141.8(12) . . ?
O1B C1A N1B 98.9(11) . . ?
N1B C1A C2 119.1(5) . . ?
C1B C1A O1B 145.1(13) . . ?
C1B C1A C2 72.4(6) . . ?
C1B C1A N1B 46.7(4) . . ?
C1B C1A N1A 84.5(8) . . ?
C1B C1A O1A 160.6(14) . . ?
N1A C1A O1B 61.0(12) . . ?
N1A C1A C2 156.8(8) . . ?
N1A C1A N1B 37.9(5) . . ?
N1A C1A O1A 76.5(14) . . ?
O1A C1A O1B 16(2) . . ?
O1A C1A C2 126.4(13) . . ?
O1A C1A N1B 114.4(13) . . ?
N1B C1B C2 161.0(6) . . ?
N1B C1B N1A 43.1(4) . . ?
N1B C1B N1 68.7(4) . . ?
C1A C1B C2 69.8(6) . . ?
C1A C1B N1B 91.3(6) . . ?
C1A C1B N1A 48.2(5) . . ?
C1A C1B N1 157.3(7) . . ?
N1A C1B C2 117.9(6) . . ?
N1A C1B N1 111.5(6) . . ?
N1 C1B C2 129.6(4) . . ?
O1B N1A C1 118(2) . . ?
O1B N1A C1B 123(2) . . ?
O1B N1A O1A 12(3) . . ?
N1B N1A O1B 176(2) . . ?
N1B N1A C1 65.9(6) . . ?
N1B N1A C1A 100.2(10) . . ?
N1B N1A C1B 52.9(5) . . ?
N1B N1A O1A 164.2(19) . . ?
C1A N1A O1B 76.1(19) . . ?
C1A N1A C1 166.0(9) . . ?
C1A N1A C1B 47.3(6) . . ?
C1A N1A O1A 64.1(18) . . ?
C1B N1A C1 118.8(6) . . ?
C1B N1A O1A 111.3(18) . . ?
O1A N1A C1 129.9(17) . . ?
C1A O1A N1A 39.4(9) . . ?
C3 N1 N1B 117.8(2) . . ?
C3 N1 C1B 118.1(3) . . ?
N1B N1 C1B 41.4(3) . . ?

loop_
_geom_bond_atom_site_label_1
_geom_bond_atom_site_label_2
_geom_bond_distance
_geom_bond_site_symmetry_2
_geom_bond_publ_flag
O3 N2 1.222(3) . ?
O1 C3 1.219(3) . ?
N2 O2 1.217(3) . ?
N2 C7 1.474(3) . ?
C8 C9 1.383(3) . ?
C8 C7 1.371(3) . ?
C9 C4 1.387(3) . ?
C4 C5 1.388(3) . ?
C4 C3 1.498(3) . ?
C5 C6 1.376(3) . ?
C7 C6 1.373(3) . ?
C3 N1 1.336(3) . ?
O1B C1A 1.35(4) . ?
O1B N1A 1.22(3) . ?
C2 C1A 1.428(7) . ?
C2 C1B 1.451(7) . ?
C1 N1B 1.461(6) . ?
C1 N1A 1.582(9) . ?
N1B C1A 1.393(7) . ?
N1B C1B 1.013(6) . ?
N1B N1A 0.869(6) . ?
N1B N1 1.428(4) . ?
C1A C1B 0.933(7) . ?
C1A N1A 0.946(8) . ?
C1A O1A 1.34(4) . ?
C1B N1A 1.263(9) . ?
C1B N1 1.439(5) . ?
N1A O1A 1.45(3) . ?
